data_7051147
loop_
_publ_author_name
'Chantapromma, S.'
'Fun, H. F.'
'Ibrahim, A. R.'
'You, X.'
'Zhang, Lijuan'
'Zhou, Y.'

_publ_section_title
;
Synthesis and structure of two one-dimensional mixed-valence iron
molybdophosphate matrices
[Fe2(II)Fe2(III)Mo24(V)(H2PO4)8(HPO4)4(PO4)4O48(OH)12(H2O)4]6-(1) and
[Fe(II)Fe(III)Mo12(V)(H2PO4)2(H2-XPO4)(H1+xPO4)(HPO4)2 (PO4)2O24(OH)6(H2O)2=
]
(x == 0 ~1)]4- (2) in the presence of Fe(II)(2,2=A1=AF-bipyridine)3
;
_journal_name_full 'New Journal of Chemistry'
_journal_year 2001
_chemical_formula_sum 'C90 H136 Fe7 Mo24 N18 O140 P16'
_chemical_formula_weight 6899.20
_space_group_IT_number 2
_symmetry_cell_setting triclinic
_symmetry_space_group_name_Hall '-P 1'
_symmetry_space_group_name_H-M 'P -1'
_cell_angle_alpha 98.360(1)
_cell_angle_beta 94.318(1)
_cell_angle_gamma 92.105(1)
_cell_formula_units_Z 2
_cell_length_a 13.9348(1)
_cell_length_b 25.2744(3)
_cell_length_c 27.6186(4)
_cell_measurement_temperature 293(2)
_cell_volume 9585.21(19)
_diffrn_ambient_temperature 293(2)
_exptl_crystal_density_diffrn 2.390
_cod_database_code 7051147

loop_
_symmetry_equiv_pos_as_xyz
'x, y, z'
'-x, -y, -z'

loop_
_atom_site_label
_atom_site_type_symbol
_atom_site_fract_x
_atom_site_fract_y
_atom_site_fract_z
_atom_site_U_iso_or_equiv
_atom_site_adp_type
_atom_site_occupancy
_atom_site_symmetry_multiplicity
_atom_site_calc_flag
_atom_site_refinement_flags
_atom_site_disorder_assembly
_atom_site_disorder_group
Mo1 Mo 0.25534(8) 0.42697(4) 0.50013(4) 0.0211(2) Uani 1 1 d . . .
Mo2 Mo 0.68320(8) 0.39133(4) 0.48152(4) 0.0180(2) Uani 1 1 d . . .
Mo3 Mo 0.66127(8) -0.42525(4) 0.10655(4) 0.0200(2) Uani 1 1 d . . .
Mo4 Mo 0.73727(8) -0.42059(4) -0.01221(4) 0.0213(2) Uani 1 1 d . . .
Mo5 Mo 0.61106(8) 0.39077(4) 0.56513(4) 0.0202(2) Uani 1 1 d . . .
Mo6 Mo 0.31146(8) -0.39545(4) 0.02503(4) 0.0197(2) Uani 1 1 d . . .
Mo7 Mo 0.36469(8) 0.41240(4) 0.57662(4) 0.0204(2) Uani 1 1 d . . .
Mo8 Mo 0.46683(8) -0.15212(4) 0.24945(4) 0.0152(2) Uani 1 1 d . . .
Mo9 Mo 0.53837(8) 0.15007(4) 0.25171(4) 0.0163(2) Uani 1 1 d . . .
Mo10 Mo 0.35019(8) 0.42803(4) 0.38568(4) 0.0216(3) Uani 1 1 d . . .
Mo11 Mo 0.36830(8) -0.39343(4) -0.06174(4) 0.0214(2) Uani 1 1 d . . .
Mo12 Mo 0.48139(8) -0.40951(4) 0.12193(4) 0.0193(2) Uani 1 1 d . . .
Mo13 Mo 0.61267(9) -0.40823(4) -0.08363(4) 0.0215(2) Uani 1 1 d . . .
Mo14 Mo 0.69241(8) 0.01554(4) 0.36173(4) 0.0164(2) Uani 1 1 d . . .
Mo15 Mo 0.52673(7) -0.01840(4) 0.38586(4) 0.0143(2) Uani 1 1 d . . .
Mo16 Mo 0.47609(8) 0.01929(4) 0.11553(4) 0.0169(2) Uani 1 1 d . . .
Mo17 Mo 0.69902(8) 0.11137(4) 0.28138(4) 0.0171(2) Uani 1 1 d . . .
Mo18 Mo 0.53071(8) 0.40856(4) 0.37837(4) 0.0190(2) Uani 1 1 d . . .
Mo19 Mo 0.31230(8) -0.01499(4) 0.14149(4) 0.0165(2) Uani 1 1 d . . .
Mo20 Mo 0.30697(7) -0.11139(4) 0.22242(4) 0.0156(2) Uani 1 1 d . . .
Mo21 Mo 0.31110(8) 0.03177(4) 0.34191(4) 0.0165(2) Uani 1 1 d . . .
Mo22 Mo 0.69081(8) -0.03408(4) 0.15732(4) 0.0172(2) Uani 1 1 d . . .
Mo23 Mo 0.31494(8) 0.10289(4) 0.28319(4) 0.0156(2) Uani 1 1 d . . .
Mo24 Mo 0.68891(7) -0.10488(4) 0.21580(4) 0.0154(2) Uani 1 1 d . . .
Fe1 Fe 0.5000 -0.5000 0.0000 0.0186(5) Uani 1 2 d S . .
Fe2 Fe 0.50417(12) -0.00087(7) 0.25087(6) 0.0144(3) Uani 1 1 d . . .
Fe3 Fe 0.5000 0.5000 0.5000 0.0144(5) Uani 1 2 d S . .
Fe4 Fe 0.47801(13) 0.22679(7) 0.42079(6) 0.0181(4) Uani 1 1 d . . .
Fe5 Fe 0.51125(13) -0.22740(7) 0.07897(6) 0.0174(4) Uani 1 1 d . . .
Fe6 Fe 0.98762(15) -0.51675(8) -0.24637(8) 0.0312(5) Uani 1 1 d . . .
Fe7 Fe 0.97823(15) 0.18269(8) 0.10227(8) 0.0301(5) Uani 1 1 d . . .
Fe8 Fe 0.00999(14) -0.17299(8) 0.38418(8) 0.0284(5) Uani 1 1 d . . .
P1 P 0.5490(2) -0.34732(12) 0.02803(12) 0.0163(7) Uani 1 1 d . . .
P2 P 0.4691(3) 0.30800(14) 0.61228(14) 0.0281(8) Uani 1 1 d . . .
P3 P 0.4781(2) -0.11107(12) 0.13837(11) 0.0139(6) Uani 1 1 d . . .
P4 P 0.4421(2) 0.34864(12) 0.46899(12) 0.0158(6) Uani 1 1 d . . .
P5 P 0.5223(2) 0.11099(12) 0.36330(11) 0.0135(6) Uani 1 1 d . . .
P6 P 0.6561(2) 0.30175(13) 0.38469(13) 0.0216(7) Uani 1 1 d . . .
P7 P 0.8313(3) -0.34106(15) 0.08472(14) 0.0296(8) Uani 1 1 d . . .
P8 P 0.6334(3) -0.03037(14) 0.03985(12) 0.0220(7) Uani 1 1 d . . .
P9 P 0.1681(3) 0.34829(17) 0.40089(17) 0.0400(10) Uani 1 1 d . . .
P10 P 0.6166(2) -0.22970(12) 0.19100(11) 0.0167(7) Uani 1 1 d . . .
P11 P 0.3475(2) -0.30464(13) 0.12124(14) 0.0229(7) Uani 1 1 d . . .
P12 P 0.1865(3) -0.12931(14) 0.11537(13) 0.0243(8) Uani 1 1 d . . .
P13 P 0.3836(3) 0.22856(13) 0.30632(12) 0.0206(7) Uani 1 1 d . . .
P14 P 0.8471(4) 0.11989(19) 0.3805(2) 0.0696(19) Uani 1 1 d D . .
P15 P 0.4874(3) -0.30735(18) -0.11576(17) 0.0432(11) Uani 1 1 d . . .
P16 P 0.3587(3) 0.02558(15) 0.45934(12) 0.0232(8) Uani 1 1 d . . .
O1 O 0.3888(8) 0.0812(4) 0.4899(4) 0.049(3) Uani 1 1 d . . .
O2 O 0.2863(6) 0.1077(3) 0.3517(3) 0.023(2) Uani 1 1 d . . .
O3 O 0.4572(6) -0.1571(3) 0.0963(3) 0.0200(19) Uani 1 1 d . . .
O4 O 0.3723(6) 0.0327(3) 0.2808(3) 0.0207(19) Uani 1 1 d . . .
O5 O 0.6899(8) -0.4636(4) 0.1485(3) 0.038(3) Uani 1 1 d . . .
O6 O 0.6122(6) -0.5537(3) 0.0159(3) 0.0177(18) Uani 1 1 d . . .
O7 O 0.4650(6) -0.3656(3) 0.0557(3) 0.0184(18) Uani 1 1 d . . .
O8 O 0.6319(6) -0.0347(3) 0.2195(3) 0.0142(17) Uani 1 1 d . . .
O9 O 0.6952(7) -0.0058(4) 0.0032(3) 0.034(2) Uani 1 1 d . . .
O10 O 0.3585(6) -0.1811(3) 0.2047(3) 0.0207(19) Uani 1 1 d . . .
O11 O 0.4019(6) -0.2631(3) 0.0978(4) 0.029(2) Uani 1 1 d . . .
O12 O 0.3793(6) -0.0927(3) 0.1535(3) 0.0173(18) Uani 1 1 d . . .
O13 O 0.3793(6) 0.4630(3) 0.5298(3) 0.0156(17) Uani 1 1 d . . .
O14 O 0.7971(6) 0.0716(3) 0.3954(3) 0.028(2) Uani 1 1 d . . .
O15 O 0.8025(7) 0.1403(3) 0.3373(3) 0.029(2) Uani 1 1 d . . .
O16 O 0.8841(12) 0.1621(5) 0.4215(4) 0.083(5) Uani 1 1 d D . .
O17 O 0.1999(6) -0.4212(4) 0.0112(4) 0.031(2) Uani 1 1 d . . .
O18 O 0.7240(7) 0.2709(3) 0.3490(3) 0.029(2) Uani 1 1 d . . .
O19 O 0.7998(7) -0.0035(4) 0.1759(4) 0.032(2) Uani 1 1 d . . .
O20 O 0.3978(7) -0.3327(4) -0.1020(3) 0.032(2) Uani 1 1 d . . .
O21 O 0.7031(6) -0.0372(4) 0.0822(3) 0.029(2) Uani 1 1 d . . .
O22 O 0.9472(8) 0.1047(8) 0.3720(8) 0.221(16) Uani 1 1 d D . .
O23 O 0.4081(7) 0.2338(4) 0.3606(3) 0.030(2) Uani 1 1 d . . .
O24 O 0.5395(9) 0.2228(5) 0.4915(4) 0.065(4) Uani 1 1 d . . .
O25 O 0.4481(6) -0.0038(3) 0.4474(3) 0.022(2) Uani 1 1 d . . .
O26 O 0.2735(6) 0.4675(3) 0.4398(3) 0.024(2) Uani 1 1 d . . .
O27 O 0.6976(6) -0.1866(3) 0.2071(3) 0.0195(19) Uani 1 1 d . . .
O28 O 0.6583(6) 0.4347(3) 0.4231(3) 0.022(2) Uani 1 1 d . . .
O29 O 0.4346(9) -0.2274(5) 0.0108(4) 0.061(4) Uani 1 1 d . . .
O30 O 0.6230(5) 0.0941(3) 0.3499(3) 0.0162(17) Uani 1 1 d . . .
O31 O 0.5941(8) -0.0875(4) 0.0132(4) 0.039(3) Uani 1 1 d . . .
O32 O 0.3562(6) 0.3804(3) 0.4514(3) 0.0216(19) Uani 1 1 d . . .
O33 O 0.2073(6) -0.0725(3) 0.1076(3) 0.025(2) Uani 1 1 d . . .
O34 O 0.2971(7) -0.0062(4) 0.4913(3) 0.034(2) Uani 1 1 d . . .
O35 O 0.2629(6) 0.3685(3) 0.5379(3) 0.024(2) Uani 1 1 d . . .
O36 O 0.7959(6) -0.0913(4) 0.2475(3) 0.027(2) Uani 1 1 d . . .
O37 O 0.5918(7) 0.2612(3) 0.4049(3) 0.029(2) Uani 1 1 d . . .
O38 O 0.3301(7) 0.4674(4) 0.3427(3) 0.033(2) Uani 1 1 d . . .
O39 O 0.3559(8) 0.1817(4) 0.4392(5) 0.055(3) Uani 1 1 d . . .
O40 O 0.5488(6) 0.0035(3) 0.0539(3) 0.023(2) Uani 1 1 d . . .
O41 O 0.4682(5) 0.1289(3) 0.3181(3) 0.0136(17) Uani 1 1 d . . .
O42 O 0.2092(6) 0.0884(3) 0.2504(3) 0.025(2) Uani 1 1 d . . .
O43 O 0.8180(7) -0.4562(4) -0.0419(3) 0.036(3) Uani 1 1 d . . .
O44 O 0.7787(8) -0.2870(3) 0.0849(4) 0.040(3) Uani 1 1 d . . .
O45 O 0.2699(7) -0.4188(4) -0.0957(3) 0.030(2) Uani 1 1 d . . .
O46 O 0.4742(8) 0.2849(4) 0.6612(4) 0.040(3) Uani 1 1 d . . .
O47 O 0.6301(6) 0.0257(3) 0.4239(3) 0.0180(18) Uani 1 1 d . . .
O48 O 0.6604(6) -0.2842(3) 0.2007(3) 0.024(2) Uani 1 1 d . . .
O49 O 0.2654(6) -0.0366(3) 0.2068(3) 0.0212(19) Uani 1 1 d . . .
O50 O 0.4438(6) -0.1693(3) 0.3039(3) 0.025(2) Uani 1 1 d . . .
O51 O 0.5901(6) -0.2347(3) 0.1364(3) 0.0204(19) Uani 1 1 d . . .
O52 O 0.6147(6) 0.0343(3) 0.1510(3) 0.0173(18) Uani 1 1 d . . .
O53 O 0.1746(6) 0.4666(4) 0.5254(4) 0.031(2) Uani 1 1 d . . .
O54 O 0.7139(6) -0.1103(3) 0.1469(3) 0.0178(18) Uani 1 1 d . . .
O55 O 0.4514(6) 0.0826(3) 0.1091(3) 0.026(2) Uani 1 1 d . . .
O56 O 0.7405(6) 0.0362(3) 0.2973(3) 0.0183(18) Uani 1 1 d . . .
O57 O 0.5210(9) -0.2555(5) -0.0755(4) 0.058(3) Uani 1 1 d . . .
O58 O 0.2191(9) 0.2923(4) 0.4038(5) 0.061(4) Uani 1 1 d . . .
O59 O 0.4696(7) -0.4429(4) 0.1687(3) 0.030(2) Uani 1 1 d . . .
O60 O 0.4152(6) 0.2893(3) 0.4542(3) 0.024(2) Uani 1 1 d . . .
O61 O 0.2479(8) -0.1698(4) 0.0844(4) 0.041(3) Uani 1 1 d . . .
O62 O 0.7962(6) 0.4135(4) 0.4997(3) 0.029(2) Uani 1 1 d . . .
O63 O 0.5484(6) -0.0808(3) 0.3938(3) 0.025(2) Uani 1 1 d . . .
O64 O 0.2450(6) -0.1159(4) 0.2710(3) 0.026(2) Uani 1 1 d . . .
O65 O 0.5644(7) 0.1647(3) 0.1971(3) 0.027(2) Uani 1 1 d . . .
O66 O 0.6302(7) -0.1796(3) 0.0598(3) 0.031(2) Uani 1 1 d . . .
O67 O 0.5358(6) -0.0637(3) 0.1249(3) 0.0169(18) Uani 1 1 d . . .
O68 O 0.3037(6) 0.1850(3) 0.2899(3) 0.027(2) Uani 1 1 d . . .
O69 O 0.1967(6) -0.1368(3) 0.1692(3) 0.023(2) Uani 1 1 d . . .
O70 O 0.2270(7) 0.3798(4) 0.3687(3) 0.036(3) Uani 1 1 d . . .
O71 O 0.5055(7) 0.4350(3) 0.6025(3) 0.025(2) Uani 1 1 d . . .
O72 O 0.4118(6) -0.3425(3) 0.1467(3) 0.026(2) Uani 1 1 d . . .
O73 O 0.5306(6) 0.1560(3) 0.4053(3) 0.0191(19) Uani 1 1 d . . .
O74 O 0.4004(6) 0.1163(3) 0.2275(3) 0.021(2) Uani 1 1 d . . .
O75 O 0.7836(7) -0.3746(4) 0.1186(3) 0.031(2) Uani 1 1 d . . .
O76 O 0.5728(7) -0.3436(4) -0.1190(3) 0.033(2) Uani 1 1 d . . .
O77 O 0.6623(7) -0.4396(4) -0.1308(3) 0.034(2) Uani 1 1 d . . .
O78 O 0.4325(6) 0.0138(3) 0.1803(3) 0.0182(19) Uani 1 1 d . . .
O79 O 0.4421(8) 0.2590(4) 0.5716(4) 0.038(3) Uani 1 1 d . . .
O80 O 0.4295(5) -0.0765(3) 0.2541(3) 0.0145(17) Uani 1 1 d . . .
O81 O 0.5751(5) -0.0139(3) 0.3213(3) 0.0143(17) Uani 1 1 d . . .
O82 O 0.5571(7) 0.4424(4) 0.3329(3) 0.031(2) Uani 1 1 d . . .
O83 O 0.6066(6) -0.1187(3) 0.2730(3) 0.0168(18) Uani 1 1 d . . .
O84 O 0.2759(6) -0.3380(3) 0.0820(3) 0.028(2) Uani 1 1 d . . .
O85 O 0.6393(6) -0.3771(3) 0.0413(3) 0.0165(18) Uani 1 1 d . . .
O86 O 0.7067(7) 0.4127(4) 0.6030(4) 0.033(2) Uani 1 1 d . . .
O87 O 0.6151(6) -0.4603(3) -0.0365(3) 0.022(2) Uani 1 1 d . . .
O88 O 0.4691(7) -0.4355(3) -0.1030(3) 0.027(2) Uani 1 1 d . . .
O89 O 0.5667(7) 0.3309(4) 0.6040(3) 0.028(2) Uani 1 1 d . . .
O90 O 0.8363(7) -0.3685(4) 0.0328(3) 0.035(2) Uani 1 1 d . . .
O91 O 0.3087(7) 0.4487(4) 0.6221(3) 0.030(2) Uani 1 1 d . . .
O92 O 0.6457(6) 0.1803(3) 0.2962(3) 0.0210(19) Uani 1 1 d . . .
O93 O 0.7312(6) -0.4639(3) 0.0470(3) 0.023(2) Uani 1 1 d . . .
O94 O 0.4643(6) 0.0614(3) 0.3761(3) 0.0153(17) Uani 1 1 d . . .
O95 O 0.1591(7) 0.3777(4) 0.4520(4) 0.035(2) Uani 1 1 d . . .
O96 O 0.4704(7) 0.2190(3) 0.2752(3) 0.028(2) Uani 1 1 d . . .
O97 O 0.6560(6) 0.3341(3) 0.5178(3) 0.025(2) Uani 1 1 d . . .
O98 O 0.7228(6) 0.3336(3) 0.4258(3) 0.026(2) Uani 1 1 d . . .
O99 O 0.3917(5) -0.0351(3) 0.3486(3) 0.0161(18) Uani 1 1 d . . .
O100 O 0.4615(6) 0.3640(3) 0.5243(3) 0.0158(18) Uani 1 1 d . . .
O101 O 0.3709(6) -0.0249(3) 0.0786(3) 0.0179(18) Uani 1 1 d . . .
O102 O 0.3256(7) -0.3379(3) -0.0131(3) 0.026(2) Uani 1 1 d . . .
O103 O 0.7131(6) -0.3613(3) -0.0483(3) 0.024(2) Uani 1 1 d . . .
O104 O 0.5790(6) 0.0754(3) 0.2490(3) 0.0183(18) Uani 1 1 d . . .
O105 O 0.2835(6) -0.2750(3) 0.1602(4) 0.030(2) Uani 1 1 d . . .
O106 O 0.5307(6) 0.3657(3) 0.4449(3) 0.0169(18) Uani 1 1 d . . .
O107 O 0.4684(6) 0.4622(3) 0.4229(3) 0.0166(18) Uani 1 1 d . . .
O108 O 0.5336(6) -0.1305(3) 0.1822(3) 0.0163(18) Uani 1 1 d . . .
O109 O 0.5732(6) -0.2879(3) 0.0425(3) 0.0195(19) Uani 1 1 d . . .
O110 O 0.7640(7) 0.1155(3) 0.2334(3) 0.030(2) Uani 1 1 d . . .
O111 O 0.5191(6) -0.3621(3) -0.0277(3) 0.0177(18) Uani 1 1 d . . .
O112 O 0.5984(6) -0.3652(3) 0.1407(3) 0.0201(19) Uani 1 1 d . . .
O113 O 0.2487(6) 0.0394(3) 0.1410(3) 0.025(2) Uani 1 1 d . . .
O114 O 0.3497(6) -0.4369(3) 0.0831(3) 0.0212(19) Uani 1 1 d . . .
O115 O 0.5316(6) -0.2211(3) 0.2222(3) 0.0217(19) Uani 1 1 d . . .
O116 O 0.5421(6) -0.4623(3) 0.0737(3) 0.0213(19) Uani 1 1 d . . .
O117 O 0.2046(6) 0.0003(3) 0.3223(3) 0.027(2) Uani 1 1 d . . .
O118 O 0.4141(7) 0.3666(3) 0.3546(3) 0.027(2) Uani 1 1 d . . .
O119 O 0.6054(6) 0.4441(3) 0.5197(3) 0.0186(19) Uani 1 1 d . . .
O120 O 0.5987(6) 0.3385(3) 0.3555(3) 0.023(2) Uani 1 1 d . . .
O121 O 0.0712(8) 0.3278(5) 0.3737(5) 0.063(4) Uani 1 1 d . . .
O122 O 0.9328(8) -0.3227(5) 0.1100(4) 0.056(3) Uani 1 1 d . . .
O123 O 0.3874(7) 0.3476(3) 0.6126(3) 0.027(2) Uani 1 1 d . . .
O124 O 0.0829(7) -0.1483(4) 0.0920(4) 0.040(3) Uani 1 1 d . . .
O125 O 0.4710(9) -0.2836(5) -0.1628(4) 0.060(4) Uani 1 1 d . . .
O126 O 0.2938(7) 0.0336(3) 0.4156(3) 0.026(2) Uani 1 1 d . . .
O127 O 0.3377(7) 0.2818(3) 0.2947(3) 0.032(2) Uani 1 1 d . . .
O128 O 0.7567(7) -0.0391(4) 0.3642(4) 0.036(3) Uani 1 1 d . . .
N1 N 0.9908(9) 0.1055(5) 0.1059(6) 0.046(4) Uani 1 1 d . . .
N2 N 1.0387(9) 0.1628(5) 0.0407(4) 0.034(3) Uani 1 1 d . . .
N3 N 1.1088(8) 0.2035(5) 0.1329(4) 0.031(3) Uani 1 1 d . . .
N4 N 0.9823(8) 0.2596(5) 0.0948(4) 0.033(3) Uani 1 1 d . . .
N5 N 0.9134(9) 0.1999(4) 0.1629(4) 0.035(3) Uani 1 1 d . . .
N6 N 0.8438(9) 0.1650(5) 0.0750(4) 0.033(3) Uani 1 1 d . . .
N7 N 0.9845(9) -0.5208(5) -0.3191(5) 0.041(3) Uani 1 1 d . . .
N8 N 1.0696(9) -0.5774(5) -0.2613(5) 0.038(3) Uani 1 1 d . . .
N9 N 0.8718(9) -0.5622(5) -0.2488(5) 0.040(3) Uani 1 1 d . . .
N10 N 0.9910(9) -0.5211(5) -0.1753(4) 0.034(3) Uani 1 1 d . . .
N11 N 0.9154(9) -0.4502(5) -0.2385(5) 0.044(4) Uani 1 1 d . . .
N12 N 1.0978(12) -0.4647(6) -0.2388(6) 0.058(4) Uani 1 1 d . . .
N13 N 0.0158(8) -0.2346(5) 0.4214(5) 0.039(3) Uani 1 1 d . . .
N14 N 0.1517(8) -0.1702(5) 0.3975(5) 0.033(3) Uani 1 1 d . . .
N15 N -0.0165(8) -0.1263(5) 0.4441(4) 0.029(3) Uani 1 1 d . . .
N16 N -0.1308(7) -0.1789(4) 0.3728(4) 0.023(2) Uani 1 1 d . . .
N17 N 0.0354(9) -0.2146(5) 0.3211(5) 0.037(3) Uani 1 1 d . . .
N18 N 0.0068(8) -0.1149(5) 0.3443(5) 0.032(3) Uani 1 1 d . . .
C1 C 0.9683(14) 0.0848(9) 0.1441(10) 0.085(8) Uani 1 1 d . . .
H1A H 0.9444 0.1050 0.1711 0.102 Uiso 1 1 calc R . .
C2 C 0.9829(14) 0.0290(9) 0.1421(10) 0.082(8) Uani 1 1 d . . .
H2A H 0.9607 0.0111 0.1666 0.098 Uiso 1 1 calc R . .
C3 C 1.0268(14) 0.0022(8) 0.1066(12) 0.106(12) Uani 1 1 d . . .
H3A H 1.0364 -0.0340 0.1071 0.127 Uiso 1 1 calc R . .
C4 C 1.0589(16) 0.0258(7) 0.0688(10) 0.088(9) Uani 1 1 d . . .
H4A H 1.0915 0.0070 0.0441 0.106 Uiso 1 1 calc R . .
C5 C 1.0391(12) 0.0811(7) 0.0695(8) 0.056(5) Uani 1 1 d . . .
C6 C 1.0655(12) 0.1118(7) 0.0320(6) 0.046(4) Uani 1 1 d . . .
C7 C 1.1184(16) 0.0931(10) -0.0041(9) 0.072(6) Uani 1 1 d . . .
H7A H 1.1386 0.0583 -0.0057 0.086 Uiso 1 1 calc R . .
C8 C 1.1434(13) 0.1214(10) -0.0373(9) 0.079(8) Uani 1 1 d . . .
H8A H 1.1779 0.1071 -0.0633 0.095 Uiso 1 1 calc R . .
C9 C 1.1154(14) 0.1745(10) -0.0320(6) 0.079(8) Uani 1 1 d . . .
H9A H 1.1316 0.1967 -0.0544 0.095 Uiso 1 1 calc R . .
C10 C 1.0615(12) 0.1942(7) 0.0087(6) 0.048(4) Uani 1 1 d . . .
H10A H 1.0425 0.2293 0.0124 0.058 Uiso 1 1 calc R . .
C11 C 1.1731(12) 0.1735(7) 0.1534(6) 0.051(5) Uani 1 1 d . . .
H11A H 1.1538 0.1383 0.1554 0.061 Uiso 1 1 calc R . .
C12 C 1.2631(14) 0.1902(8) 0.1715(6) 0.052(5) Uani 1 1 d . . .
H12A H 1.3025 0.1680 0.1873 0.063 Uiso 1 1 calc R . .
C13 C 1.2949(15) 0.2396(8) 0.1661(7) 0.063(6) Uani 1 1 d . . .
H13A H 1.3583 0.2514 0.1759 0.076 Uiso 1 1 calc R . .
C14 C 1.2313(12) 0.2729(6) 0.1455(6) 0.044(4) Uani 1 1 d . . .
H14A H 1.2513 0.3078 0.1431 0.052 Uiso 1 1 calc R . .
C15 C 1.1385(11) 0.2543(6) 0.1286(5) 0.033(3) Uani 1 1 d . . .
C16 C 1.0672(10) 0.2855(5) 0.1082(5) 0.030(3) Uani 1 1 d . . .
C17 C 1.0842(13) 0.3385(7) 0.1006(7) 0.051(5) Uani 1 1 d . . .
H17A H 1.1436 0.3564 0.1102 0.061 Uiso 1 1 calc R . .
C18 C 1.0098(16) 0.3632(8) 0.0784(9) 0.079(7) Uani 1 1 d . . .
H18A H 1.0211 0.3970 0.0701 0.095 Uiso 1 1 calc R . .
C19 C 0.9176(15) 0.3382(7) 0.0683(8) 0.070(7) Uani 1 1 d . . .
H19A H 0.8661 0.3570 0.0573 0.084 Uiso 1 1 calc R . .
C20 C 0.9039(12) 0.2840(7) 0.0749(7) 0.051(5) Uani 1 1 d . . .
H20A H 0.8447 0.2655 0.0663 0.062 Uiso 1 1 calc R . .
C21 C 0.9546(12) 0.2158(7) 0.2070(5) 0.046(4) Uani 1 1 d . . .
H21A H 1.0210 0.2135 0.2123 0.055 Uiso 1 1 calc R . .
C22 C 0.9028(13) 0.2362(8) 0.2467(7) 0.063(6) Uani 1 1 d . . .
H22A H 0.9334 0.2453 0.2781 0.076 Uiso 1 1 calc R . .
C23 C 0.8023(14) 0.2426(7) 0.2378(7) 0.056(5) Uani 1 1 d . . .
H23A H 0.7664 0.2586 0.2625 0.067 Uiso 1 1 calc R . .
C24 C 0.7598(12) 0.2246(7) 0.1916(6) 0.049(5) Uani 1 1 d . . .
H24A H 0.6941 0.2275 0.1846 0.059 Uiso 1 1 calc R . .
C25 C 0.8163(10) 0.2018(6) 0.1553(5) 0.030(3) Uani 1 1 d . . .
C26 C 0.7763(11) 0.1766(6) 0.1071(5) 0.030(3) Uani 1 1 d . . .
C27 C 0.6804(11) 0.1620(7) 0.0960(6) 0.045(4) Uani 1 1 d . . .
H27A H 0.6366 0.1705 0.1194 0.054 Uiso 1 1 calc R . .
C28 C 0.6485(15) 0.1343(7) 0.0499(7) 0.059(5) Uani 1 1 d . . .
H28A H 0.5840 0.1240 0.0412 0.071 Uiso 1 1 calc R . .
C29 C 0.7193(12) 0.1230(6) 0.0177(7) 0.048(5) Uani 1 1 d . . .
H29A H 0.7022 0.1036 -0.0132 0.058 Uiso 1 1 calc R . .
C30 C 0.8149(12) 0.1398(6) 0.0304(6) 0.041(4) Uani 1 1 d . . .
H30A H 0.8597 0.1333 0.0072 0.049 Uiso 1 1 calc R . .
C31 C 0.9302(11) -0.4912(7) -0.3472(7) 0.051(5) Uani 1 1 d . . .
H31A H 0.8892 -0.4671 -0.3317 0.061 Uiso 1 1 calc R . .
C32 C 0.9329(13) -0.4951(10) -0.3961(7) 0.076(7) Uani 1 1 d . . .
H32A H 0.8979 -0.4725 -0.4136 0.091 Uiso 1 1 calc R . .
C33 C 0.9899(13) -0.5341(9) -0.4205(7) 0.071(7) Uani 1 1 d . . .
H33A H 0.9889 -0.5402 -0.4545 0.085 Uiso 1 1 calc R . .
C34 C 1.0481(14) -0.5631(7) -0.3911(6) 0.060(6) Uani 1 1 d . . .
H34A H 1.0912 -0.5866 -0.4054 0.072 Uiso 1 1 calc R . .
C35 C 1.0415(12) -0.5569(7) -0.3415(5) 0.040(4) Uani 1 1 d . . .
C36 C 1.0944(11) -0.5873(6) -0.3069(6) 0.036(4) Uani 1 1 d . . .
C37 C 1.1598(13) -0.6240(6) -0.3235(7) 0.052(5) Uani 1 1 d . . .
H37A H 1.1740 -0.6291 -0.3561 0.063 Uiso 1 1 calc R . .
C38 C 1.2034(13) -0.6530(8) -0.2897(7) 0.059(5) Uani 1 1 d . . .
H38A H 1.2485 -0.6780 -0.2989 0.071 Uiso 1 1 calc R . .
C39 C 1.1788(11) -0.6439(7) -0.2431(7) 0.049(5) Uani 1 1 d . . .
H39A H 1.2066 -0.6632 -0.2199 0.059 Uiso 1 1 calc R . .
C40 C 1.1146(11) -0.6073(6) -0.2297(6) 0.039(4) Uani 1 1 d . . .
H40A H 1.0999 -0.6020 -0.1971 0.047 Uiso 1 1 calc R . .
C41 C 0.8111(11) -0.5847(7) -0.2864(6) 0.048(4) Uani 1 1 d . . .
H41A H 0.8250 -0.5785 -0.3176 0.057 Uiso 1 1 calc R . .
C42 C 0.7321(13) -0.6153(8) -0.2836(7) 0.057(5) Uani 1 1 d . . .
H42A H 0.6943 -0.6301 -0.3119 0.068 Uiso 1 1 calc R . .
C43 C 0.7079(14) -0.6246(8) -0.2388(7) 0.073(7) Uani 1 1 d . . .
H43A H 0.6517 -0.6444 -0.2357 0.088 Uiso 1 1 calc R . .
C44 C 0.7678(11) -0.6042(7) -0.1983(6) 0.051(5) Uani 1 1 d . . .
H44A H 0.7536 -0.6109 -0.1674 0.061 Uiso 1 1 calc R . .
C45 C 0.8487(11) -0.5737(6) -0.2035(6) 0.036(4) Uani 1 1 d . . .
C46 C 0.9170(11) -0.5497(6) -0.1624(5) 0.034(4) Uani 1 1 d . . .
C47 C 0.9084(14) -0.5592(7) -0.1150(6) 0.052(5) Uani 1 1 d . . .
H47A H 0.8571 -0.5801 -0.1072 0.063 Uiso 1 1 calc R . .
C48 C 0.9811(13) -0.5357(7) -0.0784(6) 0.049(5) Uani 1 1 d . . .
H48A H 0.9777 -0.5399 -0.0457 0.059 Uiso 1 1 calc R . .
C49 C 1.0540(15) -0.5075(7) -0.0922(7) 0.057(5) Uani 1 1 d . . .
H49A H 1.1028 -0.4927 -0.0687 0.068 Uiso 1 1 calc R . .
C50 C 1.0594(13) -0.4997(7) -0.1402(7) 0.053(5) Uani 1 1 d . . .
H50A H 1.1109 -0.4794 -0.1486 0.064 Uiso 1 1 calc R . .
C51 C 0.8212(12) -0.4476(8) -0.2368(6) 0.053(5) Uani 1 1 d . . .
H51A H 0.7831 -0.4775 -0.2330 0.064 Uiso 1 1 calc R . .
C52 C 0.7809(15) -0.3989(7) -0.2408(6) 0.058(6) Uani 1 1 d . . .
H52A H 0.7141 -0.3982 -0.2416 0.069 Uiso 1 1 calc R . .
C53 C 0.8266(16) -0.3555(8) -0.2436(8) 0.070(7) Uani 1 1 d . . .
H53A H 0.7952 -0.3242 -0.2470 0.084 Uiso 1 1 calc R . .
C54 C 0.9244(14) -0.3570(7) -0.2414(8) 0.063(6) Uani 1 1 d . . .
H54A H 0.9625 -0.3263 -0.2425 0.076 Uiso 1 1 calc R . .
C55 C 0.9663(15) -0.4062(7) -0.2375(8) 0.061(6) Uani 1 1 d . . .
C56 C 1.0779(19) -0.4083(10) -0.2336(10) 0.092(8) Uani 1 1 d . . .
C57 C 1.1355(19) -0.3742(9) -0.237(2) 0.35(5) Uani 1 1 d . . .
H57A H 1.1153 -0.3408 -0.2423 0.420 Uiso 1 1 calc R . .
C58 C 1.2368(17) -0.3831(9) -0.232(3) 0.41(5) Uani 1 1 d . . .
H58A H 1.2821 -0.3550 -0.2317 0.488 Uiso 1 1 calc R . .
C59 C 1.2654(18) -0.4341(12) -0.2287(17) 0.20(2) Uani 1 1 d . . .
H59A H 1.3297 -0.4412 -0.2223 0.242 Uiso 1 1 calc R . .
C60 C 1.1935(13) -0.4742(9) -0.2352(10) 0.086(8) Uani 1 1 d . . .
H60A H 1.2114 -0.5095 -0.2373 0.103 Uiso 1 1 calc R . .
C61 C 0.0452(12) -0.0991(6) 0.4776(6) 0.044(4) Uani 1 1 d . . .
H61A H 0.1105 -0.1018 0.4732 0.052 Uiso 1 1 calc R . .
C62 C 0.0200(12) -0.0669(7) 0.5188(6) 0.045(4) Uani 1 1 d . . .
H62A H 0.0667 -0.0469 0.5404 0.054 Uiso 1 1 calc R . .
C63 C -0.0749(13) -0.0651(7) 0.5271(7) 0.053(5) Uani 1 1 d . . .
H63A H -0.0940 -0.0455 0.5557 0.064 Uiso 1 1 calc R . .
C64 C -0.1440(13) -0.0934(7) 0.4917(6) 0.050(5) Uani 1 1 d . . .
H64A H -0.2095 -0.0922 0.4959 0.061 Uiso 1 1 calc R . .
C65 C -0.1101(9) -0.1233(6) 0.4501(5) 0.026(3) Uani 1 1 d . . .
C66 C -0.1749(9) -0.1506(5) 0.4117(5) 0.027(3) Uani 1 1 d . . .
C67 C -0.2759(9) -0.1518(5) 0.4086(5) 0.030(3) Uani 1 1 d . . .
H67A H -0.3065 -0.1340 0.4345 0.036 Uiso 1 1 calc R . .
C68 C -0.3303(10) -0.1781(5) 0.3691(5) 0.032(3) Uani 1 1 d . . .
H68A H -0.3972 -0.1790 0.3678 0.038 Uiso 1 1 calc R . .
C69 C -0.2823(11) -0.2040(6) 0.3303(5) 0.036(4) Uani 1 1 d . . .
H69A H -0.3171 -0.2209 0.3019 0.044 Uiso 1 1 calc R . .
C70 C -0.1847(10) -0.2043(6) 0.3344(6) 0.035(4) Uani 1 1 d . . .
H70A H -0.1542 -0.2232 0.3090 0.042 Uiso 1 1 calc R . .
C71 C -0.0155(11) -0.0645(6) 0.3588(7) 0.045(4) Uani 1 1 d . . .
H71A H -0.0282 -0.0544 0.3913 0.054 Uiso 1 1 calc R . .
C72 C -0.0205(12) -0.0263(7) 0.3272(7) 0.051(5) Uani 1 1 d . . .
H72A H -0.0417 0.0076 0.3379 0.062 Uiso 1 1 calc R . .
C73 C 0.0053(11) -0.0384(7) 0.2814(7) 0.052(5) Uani 1 1 d . . .
H73A H 0.0050 -0.0128 0.2604 0.062 Uiso 1 1 calc R . .
C74 C 0.0331(11) -0.0912(8) 0.2657(6) 0.056(5) Uani 1 1 d . . .
H74A H 0.0528 -0.1006 0.2343 0.068 Uiso 1 1 calc R . .
C75 C 0.0305(9) -0.1289(5) 0.2980(5) 0.029(3) Uani 1 1 d . . .
C76 C 0.0495(10) -0.1871(7) 0.2847(6) 0.039(4) Uani 1 1 d . . .
C77 C 0.0810(11) -0.2097(8) 0.2410(6) 0.048(4) Uani 1 1 d . . .
H77A H 0.0919 -0.1890 0.2165 0.057 Uiso 1 1 calc R . .
C78 C 0.0966(14) -0.2654(8) 0.2337(7) 0.067(6) Uani 1 1 d . . .
H78A H 0.1241 -0.2821 0.2062 0.080 Uiso 1 1 calc R . .
C79 C 0.0697(14) -0.2919(8) 0.2687(8) 0.068(6) Uani 1 1 d . . .
H79A H 0.0686 -0.3291 0.2635 0.081 Uiso 1 1 calc R . .
C80 C 0.0440(11) -0.2668(7) 0.3109(6) 0.045(4) Uani 1 1 d . . .
H80A H 0.0312 -0.2875 0.3352 0.054 Uiso 1 1 calc R . .
C81 C 0.2139(10) -0.1353(5) 0.3835(6) 0.032(3) Uani 1 1 d . . .
H81A H 0.1917 -0.1045 0.3726 0.039 Uiso 1 1 calc R . .
C82 C 0.3107(9) -0.1444(6) 0.3850(5) 0.031(3) Uani 1 1 d . . .
H82A H 0.3539 -0.1192 0.3763 0.037 Uiso 1 1 calc R . .
C83 C 0.3433(11) -0.1900(6) 0.3992(6) 0.040(4) Uani 1 1 d . . .
H83A H 0.4081 -0.1970 0.3976 0.048 Uiso 1 1 calc R . .
C84 C 0.2837(13) -0.2254(7) 0.4154(7) 0.055(5) Uani 1 1 d . . .
H84A H 0.3066 -0.2557 0.4270 0.066 Uiso 1 1 calc R . .
C85 C 0.1862(12) -0.2147(6) 0.4140(6) 0.042(4) Uani 1 1 d . . .
C86 C 0.1100(10) -0.2491(6) 0.4304(7) 0.046(5) Uani 1 1 d . . .
C87 C 0.1272(12) -0.2899(8) 0.4584(8) 0.075(7) Uani 1 1 d . . .
H87A H 0.1902 -0.2992 0.4653 0.090 Uiso 1 1 calc R . .
C88 C 0.0531(15) -0.3164(8) 0.4760(9) 0.080(8) Uani 1 1 d . . .
H88A H 0.0653 -0.3431 0.4953 0.096 Uiso 1 1 calc R . .
C89 C -0.0416(12) -0.3027(8) 0.4644(8) 0.070(7) Uani 1 1 d . . .
H89A H -0.0938 -0.3214 0.4741 0.084 Uiso 1 1 calc R . .
C90 C -0.0550(12) -0.2613(7) 0.4388(8) 0.061(6) Uani 1 1 d . . .
H90A H -0.1177 -0.2509 0.4330 0.073 Uiso 1 1 calc R . .
O1W O 0.8194(16) 0.4413(9) 0.3620(11) 0.191(11) Uani 1 1 d . . .
O2W O -0.0860(16) 0.3609(10) 0.3937(11) 0.197(12) Uani 1 1 d . . .
O3W O 0.2752(9) 0.2580(5) 0.5289(5) 0.064(4) Uani 1 1 d . . .
O4W O 0.463(2) -0.3413(15) -0.2462(7) 0.31(2) Uani 1 1 d . . .
O5W O 1.0846(12) -0.2954(11) 0.0694(8) 0.170(10) Uani 1 1 d . . .
O6W O -0.0568(11) -0.1261(8) 0.1507(5) 0.107(6) Uani 1 1 d . . .
O7W O 0.4626(13) -0.6491(7) -0.2611(5) 0.104(6) Uani 1 1 d . . .
O8W O 0.8809(10) -0.2158(7) 0.1829(7) 0.113(7) Uani 1 1 d . . .
O9W O 0.1195(10) 0.2259(6) 0.3012(6) 0.097(6) Uani 1 1 d . . .
O10W O 0.5716(9) 0.1079(5) 0.4991(5) 0.061(4) Uani 1 1 d . . .
O11W O 0.6787(11) -0.1403(6) -0.0572(5) 0.085(5) Uani 1 1 d . . .
O12W O 0.6945(9) -0.2507(4) -0.0326(4) 0.046(3) Uani 1 1 d . . .
H22 H 1.0260 0.1198 0.3592 0.069 Uiso 1 1 d R . .

loop_
_atom_site_aniso_label
_atom_site_aniso_U_11
_atom_site_aniso_U_22
_atom_site_aniso_U_33
_atom_site_aniso_U_23
_atom_site_aniso_U_13
_atom_site_aniso_U_12
Mo1 0.0173(6) 0.0166(5) 0.0295(6) 0.0009(5) 0.0058(5) 0.0031(4)
Mo2 0.0169(5) 0.0142(5) 0.0226(6) -0.0004(4) 0.0036(4) 0.0032(4)
Mo3 0.0233(6) 0.0150(5) 0.0213(6) 0.0004(4) 0.0006(5) 0.0053(4)
Mo4 0.0207(6) 0.0189(6) 0.0239(6) -0.0011(5) 0.0056(5) 0.0050(4)
Mo5 0.0249(6) 0.0185(6) 0.0180(5) 0.0035(4) 0.0025(5) 0.0063(5)
Mo6 0.0202(6) 0.0141(5) 0.0252(6) 0.0010(5) 0.0050(5) 0.0064(4)
Mo7 0.0240(6) 0.0161(5) 0.0224(6) 0.0023(5) 0.0099(5) 0.0030(4)
Mo8 0.0174(5) 0.0131(5) 0.0158(5) 0.0027(4) 0.0048(4) 0.0034(4)
Mo9 0.0201(6) 0.0120(5) 0.0174(5) 0.0024(4) 0.0050(4) 0.0026(4)
Mo10 0.0245(6) 0.0167(6) 0.0219(6) -0.0016(5) -0.0024(5) 0.0032(5)
Mo11 0.0253(6) 0.0163(5) 0.0233(6) 0.0044(5) 0.0011(5) 0.0057(5)
Mo12 0.0267(6) 0.0135(5) 0.0178(5) -0.0002(4) 0.0060(5) 0.0039(4)
Mo13 0.0281(6) 0.0187(6) 0.0186(6) 0.0018(5) 0.0081(5) 0.0037(5)
Mo14 0.0158(5) 0.0162(5) 0.0175(5) 0.0027(4) 0.0018(4) 0.0033(4)
Mo15 0.0168(5) 0.0133(5) 0.0134(5) 0.0019(4) 0.0036(4) 0.0031(4)
Mo16 0.0215(6) 0.0156(5) 0.0149(5) 0.0042(4) 0.0040(4) 0.0053(4)
Mo17 0.0184(5) 0.0135(5) 0.0199(5) 0.0021(4) 0.0049(4) 0.0018(4)
Mo18 0.0249(6) 0.0149(5) 0.0167(5) -0.0010(4) 0.0040(5) 0.0023(4)
Mo19 0.0178(5) 0.0151(5) 0.0171(5) 0.0026(4) 0.0022(4) 0.0051(4)
Mo20 0.0157(5) 0.0145(5) 0.0169(5) 0.0015(4) 0.0040(4) 0.0026(4)
Mo21 0.0159(5) 0.0176(5) 0.0169(5) 0.0026(4) 0.0051(4) 0.0039(4)
Mo22 0.0185(5) 0.0185(6) 0.0163(5) 0.0045(4) 0.0071(4) 0.0051(4)
Mo23 0.0172(5) 0.0130(5) 0.0169(5) 0.0008(4) 0.0037(4) 0.0045(4)
Mo24 0.0150(5) 0.0148(5) 0.0168(5) 0.0018(4) 0.0032(4) 0.0048(4)
Fe1 0.0222(14) 0.0134(12) 0.0206(13) 0.0015(10) 0.0034(11) 0.0084(10)
Fe2 0.0164(8) 0.0114(7) 0.0159(8) 0.0011(6) 0.0038(7) 0.0036(6)
Fe3 0.0143(12) 0.0129(12) 0.0161(12) 0.0007(10) 0.0044(10) 0.0009(9)
Fe4 0.0227(10) 0.0127(9) 0.0195(9) 0.0010(7) 0.0051(8) 0.0043(7)
Fe5 0.0223(10) 0.0107(8) 0.0195(9) -0.0002(7) 0.0052(8) 0.0066(7)
Fe6 0.0251(11) 0.0301(11) 0.0413(13) 0.0120(10) 0.0048(10) 0.0069(9)
Fe7 0.0303(12) 0.0279(11) 0.0339(12) 0.0066(9) 0.0076(10) 0.0065(9)
Fe8 0.0205(10) 0.0295(11) 0.0385(12) 0.0100(9) 0.0125(9) 0.0077(8)
P1 0.0203(17) 0.0111(15) 0.0180(16) 0.0006(13) 0.0057(13) 0.0043(12)
P2 0.038(2) 0.0202(18) 0.0288(19) 0.0081(15) 0.0131(17) 0.0040(16)
P3 0.0154(15) 0.0136(15) 0.0135(15) 0.0015(12) 0.0049(12) 0.0048(12)
P4 0.0165(16) 0.0122(15) 0.0182(16) -0.0004(13) 0.0038(13) 0.0016(12)
P5 0.0177(16) 0.0096(14) 0.0134(15) 0.0002(12) 0.0048(12) 0.0023(12)
P6 0.0193(17) 0.0147(16) 0.0305(19) -0.0021(14) 0.0119(15) 0.0000(13)
P7 0.027(2) 0.029(2) 0.032(2) 0.0013(17) 0.0007(17) -0.0009(16)
P8 0.0270(19) 0.0247(18) 0.0168(16) 0.0067(14) 0.0084(14) 0.0072(15)
P9 0.037(2) 0.034(2) 0.045(3) -0.0054(19) -0.002(2) -0.0095(18)
P10 0.0243(18) 0.0111(15) 0.0146(15) 0.0000(12) 0.0019(13) 0.0066(13)
P11 0.0211(18) 0.0131(16) 0.034(2) -0.0026(15) 0.0090(15) 0.0034(13)
P12 0.0231(18) 0.0248(18) 0.0242(18) 0.0017(15) -0.0011(15) 0.0022(15)
P13 0.0259(19) 0.0141(16) 0.0208(17) 0.0001(14) -0.0021(14) 0.0088(14)
P14 0.084(4) 0.047(3) 0.070(4) 0.023(3) -0.053(3) -0.039(3)
P15 0.046(3) 0.041(2) 0.050(3) 0.025(2) 0.014(2) 0.010(2)
P16 0.0233(18) 0.034(2) 0.0142(16) 0.0049(15) 0.0077(14) 0.0064(15)
O1 0.050(7) 0.042(7) 0.049(7) -0.024(6) 0.004(6) 0.020(6)
O2 0.026(5) 0.029(5) 0.016(4) 0.005(4) 0.004(4) 0.008(4)
O3 0.022(5) 0.012(4) 0.024(5) 0.000(4) -0.005(4) 0.003(3)
O4 0.021(5) 0.026(5) 0.019(4) 0.009(4) 0.006(4) 0.010(4)
O5 0.061(7) 0.032(6) 0.020(5) 0.002(4) 0.002(5) 0.012(5)
O6 0.024(5) 0.006(4) 0.025(5) 0.005(3) 0.004(4) 0.008(3)
O7 0.023(5) 0.019(4) 0.013(4) 0.001(4) 0.004(4) 0.001(4)
O8 0.018(4) 0.010(4) 0.014(4) -0.005(3) 0.003(3) 0.002(3)
O9 0.035(6) 0.055(7) 0.020(5) 0.022(5) 0.012(4) 0.016(5)
O10 0.021(5) 0.016(4) 0.023(5) -0.005(4) 0.005(4) 0.002(4)
O11 0.016(5) 0.022(5) 0.052(6) 0.009(5) 0.023(5) 0.006(4)
O12 0.017(4) 0.015(4) 0.022(4) 0.005(4) 0.010(4) 0.008(3)
O13 0.020(4) 0.012(4) 0.013(4) -0.005(3) 0.004(3) -0.002(3)
O14 0.023(5) 0.025(5) 0.037(6) 0.009(4) -0.006(4) -0.001(4)
O15 0.029(5) 0.024(5) 0.031(5) 0.006(4) -0.010(4) -0.003(4)
O16 0.125(14) 0.051(8) 0.059(9) -0.005(7) -0.053(9) -0.015(8)
O17 0.022(5) 0.029(5) 0.044(6) 0.009(5) 0.010(5) 0.008(4)
O18 0.030(5) 0.015(5) 0.038(6) -0.015(4) 0.011(4) 0.003(4)
O19 0.023(5) 0.038(6) 0.037(6) 0.009(5) 0.003(4) 0.001(4)
O20 0.033(6) 0.030(5) 0.035(6) 0.018(5) 0.000(5) 0.005(4)
O21 0.026(5) 0.044(6) 0.024(5) 0.016(5) 0.014(4) 0.013(4)
O22 0.061(12) 0.27(3) 0.36(4) 0.23(3) -0.120(18) -0.090(15)
O23 0.045(6) 0.032(5) 0.010(4) -0.007(4) -0.002(4) 0.017(5)
O24 0.079(10) 0.093(10) 0.021(6) -0.003(6) -0.004(6) 0.053(8)
O25 0.024(5) 0.030(5) 0.016(4) 0.009(4) 0.008(4) 0.017(4)
O26 0.019(5) 0.015(4) 0.038(5) 0.007(4) 0.001(4) -0.002(4)
O27 0.015(4) 0.018(4) 0.027(5) 0.005(4) 0.004(4) 0.004(3)
O28 0.018(5) 0.017(4) 0.032(5) 0.001(4) 0.014(4) -0.002(4)
O29 0.081(10) 0.078(9) 0.024(6) -0.003(6) -0.003(6) 0.055(8)
O30 0.010(4) 0.023(5) 0.016(4) 0.002(4) 0.005(3) 0.002(3)
O31 0.043(6) 0.037(6) 0.038(6) 0.005(5) 0.015(5) -0.002(5)
O32 0.016(4) 0.023(5) 0.028(5) 0.004(4) 0.009(4) 0.012(4)
O33 0.019(5) 0.032(5) 0.021(5) 0.002(4) -0.007(4) 0.007(4)
O34 0.024(5) 0.062(7) 0.022(5) 0.025(5) 0.006(4) 0.005(5)
O35 0.017(5) 0.029(5) 0.029(5) 0.009(4) 0.008(4) 0.008(4)
O36 0.018(5) 0.037(6) 0.026(5) 0.001(4) 0.002(4) 0.008(4)
O37 0.033(6) 0.016(5) 0.038(6) 0.000(4) 0.014(5) 0.004(4)
O38 0.041(6) 0.025(5) 0.031(5) 0.004(4) -0.010(5) 0.016(5)
O39 0.050(7) 0.037(6) 0.087(9) 0.019(6) 0.045(7) 0.007(5)
O40 0.033(5) 0.019(5) 0.020(5) 0.009(4) 0.014(4) 0.006(4)
O41 0.010(4) 0.010(4) 0.021(4) 0.003(3) 0.004(3) 0.004(3)
O42 0.020(5) 0.025(5) 0.031(5) 0.008(4) 0.001(4) 0.002(4)
O43 0.039(6) 0.045(6) 0.028(5) 0.008(5) 0.019(5) 0.018(5)
O44 0.061(7) 0.011(5) 0.047(7) -0.001(5) 0.010(6) 0.004(5)
O45 0.036(6) 0.028(5) 0.029(5) 0.006(4) 0.006(5) 0.005(4)
O46 0.045(7) 0.034(6) 0.051(7) 0.025(5) 0.021(6) 0.012(5)
O47 0.015(4) 0.025(5) 0.013(4) 0.000(4) 0.004(3) -0.008(4)
O48 0.028(5) 0.020(5) 0.025(5) 0.004(4) -0.001(4) 0.013(4)
O49 0.022(5) 0.019(5) 0.023(5) 0.003(4) 0.001(4) 0.007(4)
O50 0.027(5) 0.027(5) 0.025(5) 0.008(4) 0.011(4) 0.003(4)
O51 0.023(5) 0.020(5) 0.019(4) 0.002(4) 0.001(4) 0.010(4)
O52 0.012(4) 0.018(4) 0.024(5) 0.004(4) 0.005(4) 0.004(3)
O53 0.021(5) 0.028(5) 0.043(6) 0.001(5) 0.010(4) -0.004(4)
O54 0.020(4) 0.020(4) 0.016(4) 0.004(4) 0.010(4) 0.006(4)
O55 0.031(5) 0.011(4) 0.038(6) 0.001(4) 0.005(4) 0.003(4)
O56 0.015(4) 0.015(4) 0.025(5) 0.001(4) 0.007(4) 0.005(3)
O57 0.067(9) 0.044(7) 0.060(8) -0.006(6) 0.013(7) -0.007(6)
O58 0.056(8) 0.019(6) 0.111(11) 0.008(7) 0.017(8) 0.001(5)
O59 0.039(6) 0.028(5) 0.025(5) 0.007(4) 0.009(4) 0.009(4)
O60 0.031(5) 0.011(4) 0.026(5) -0.009(4) 0.009(4) 0.002(4)
O61 0.049(7) 0.038(6) 0.039(6) -0.002(5) 0.024(5) 0.015(5)
O62 0.022(5) 0.028(5) 0.035(6) 0.003(4) -0.004(4) -0.003(4)
O63 0.025(5) 0.022(5) 0.028(5) 0.003(4) 0.005(4) 0.008(4)
O64 0.023(5) 0.034(5) 0.021(5) -0.002(4) 0.008(4) 0.004(4)
O65 0.045(6) 0.020(5) 0.019(5) 0.007(4) 0.016(4) -0.001(4)
O66 0.038(6) 0.020(5) 0.037(6) 0.001(4) 0.018(5) 0.008(4)
O67 0.025(5) 0.012(4) 0.016(4) 0.009(3) 0.006(4) 0.003(3)
O68 0.026(5) 0.017(5) 0.040(6) 0.004(4) 0.002(4) 0.009(4)
O69 0.016(4) 0.030(5) 0.020(5) 0.002(4) -0.004(4) -0.005(4)
O70 0.038(6) 0.040(6) 0.026(5) 0.000(5) -0.010(5) -0.006(5)
O71 0.033(5) 0.019(5) 0.021(5) -0.004(4) -0.003(4) 0.003(4)
O72 0.026(5) 0.027(5) 0.026(5) 0.000(4) 0.009(4) 0.006(4)
O73 0.030(5) 0.010(4) 0.019(4) 0.004(3) 0.005(4) 0.002(4)
O74 0.036(5) 0.014(4) 0.013(4) 0.003(3) -0.005(4) 0.003(4)
O75 0.027(5) 0.034(6) 0.029(5) 0.002(4) -0.003(4) 0.001(4)
O76 0.040(6) 0.034(6) 0.032(5) 0.019(5) 0.017(5) 0.010(5)
O77 0.036(6) 0.039(6) 0.026(5) -0.001(5) 0.015(5) 0.002(5)
O78 0.026(5) 0.011(4) 0.014(4) -0.007(3) -0.006(4) 0.004(4)
O79 0.051(7) 0.019(5) 0.044(6) 0.008(5) 0.008(5) -0.002(5)
O80 0.015(4) 0.010(4) 0.017(4) -0.002(3) -0.003(3) 0.000(3)
O81 0.015(4) 0.011(4) 0.017(4) 0.000(3) 0.006(3) 0.001(3)
O82 0.044(6) 0.026(5) 0.025(5) 0.009(4) 0.014(5) -0.007(4)
O83 0.018(4) 0.017(4) 0.014(4) 0.000(3) 0.000(3) -0.001(3)
O84 0.022(5) 0.023(5) 0.038(6) -0.003(4) 0.008(4) 0.009(4)
O85 0.019(4) 0.008(4) 0.024(5) 0.002(3) 0.006(4) 0.007(3)
O86 0.037(6) 0.030(5) 0.036(6) 0.015(5) 0.007(5) 0.006(5)
O87 0.025(5) 0.015(4) 0.030(5) 0.005(4) 0.013(4) 0.005(4)
O88 0.034(6) 0.021(5) 0.027(5) 0.010(4) -0.003(4) 0.001(4)
O89 0.035(6) 0.028(5) 0.023(5) 0.009(4) 0.010(4) 0.006(4)
O90 0.039(6) 0.035(6) 0.029(5) -0.002(5) 0.007(5) 0.004(5)
O91 0.044(6) 0.032(5) 0.020(5) 0.007(4) 0.020(4) 0.016(5)
O92 0.022(5) 0.017(4) 0.024(5) 0.001(4) 0.008(4) 0.004(4)
O93 0.025(5) 0.026(5) 0.022(5) 0.005(4) 0.007(4) 0.017(4)
O94 0.022(4) 0.012(4) 0.014(4) 0.003(3) 0.008(4) 0.009(3)
O95 0.029(6) 0.030(6) 0.044(6) -0.001(5) -0.003(5) 0.000(4)
O96 0.032(6) 0.014(5) 0.038(6) 0.005(4) 0.005(5) 0.006(4)
O97 0.022(5) 0.025(5) 0.030(5) 0.010(4) 0.008(4) 0.010(4)
O98 0.014(4) 0.025(5) 0.035(5) -0.014(4) 0.004(4) -0.003(4)
O99 0.012(4) 0.011(4) 0.026(5) 0.006(4) 0.002(4) -0.002(3)
O100 0.016(4) 0.009(4) 0.023(4) 0.005(3) -0.002(4) -0.005(3)
O101 0.021(5) 0.019(4) 0.014(4) 0.002(4) 0.006(4) 0.002(4)
O102 0.029(5) 0.018(5) 0.031(5) 0.000(4) 0.000(4) 0.008(4)
O103 0.032(5) 0.016(4) 0.025(5) 0.007(4) 0.001(4) -0.003(4)
O104 0.013(4) 0.023(5) 0.020(4) 0.004(4) 0.007(4) 0.006(4)
O105 0.016(5) 0.022(5) 0.049(6) -0.013(5) 0.012(4) -0.001(4)
O106 0.015(4) 0.014(4) 0.020(4) -0.003(4) 0.001(4) 0.004(3)
O107 0.024(5) 0.006(4) 0.019(4) -0.006(3) 0.005(4) 0.002(3)
O108 0.020(4) 0.012(4) 0.017(4) -0.001(3) 0.004(4) 0.009(3)
O109 0.021(5) 0.011(4) 0.028(5) 0.002(4) 0.010(4) 0.004(3)
O110 0.047(6) 0.022(5) 0.022(5) 0.001(4) 0.019(5) 0.004(4)
O111 0.024(5) 0.019(4) 0.011(4) 0.003(3) 0.001(4) 0.004(4)
O112 0.018(4) 0.020(5) 0.022(5) 0.001(4) 0.007(4) 0.003(4)
O113 0.023(5) 0.025(5) 0.027(5) 0.004(4) 0.003(4) 0.004(4)
O114 0.017(4) 0.023(5) 0.022(5) -0.001(4) 0.001(4) 0.002(4)
O115 0.017(4) 0.016(4) 0.034(5) 0.002(4) 0.009(4) 0.002(4)
O116 0.023(5) 0.019(5) 0.023(5) 0.005(4) 0.002(4) 0.006(4)
O117 0.025(5) 0.026(5) 0.028(5) 0.004(4) 0.002(4) -0.002(4)
O118 0.038(6) 0.014(4) 0.026(5) -0.006(4) 0.000(4) 0.010(4)
O119 0.015(4) 0.022(5) 0.020(4) 0.003(4) 0.006(4) 0.011(4)
O120 0.026(5) 0.011(4) 0.031(5) -0.002(4) 0.003(4) 0.003(4)
O121 0.038(7) 0.070(9) 0.072(9) -0.003(7) -0.022(7) -0.024(6)
O122 0.039(7) 0.078(9) 0.046(7) 0.001(6) -0.001(6) -0.019(6)
O123 0.030(5) 0.020(5) 0.036(5) 0.013(4) 0.008(4) -0.002(4)
O124 0.040(6) 0.042(6) 0.033(6) 0.005(5) -0.025(5) -0.011(5)
O125 0.075(9) 0.058(8) 0.060(8) 0.042(7) 0.022(7) 0.035(7)
O126 0.038(6) 0.032(5) 0.015(4) 0.013(4) 0.009(4) 0.011(4)
O127 0.046(6) 0.013(5) 0.033(5) -0.005(4) -0.008(5) 0.020(4)
O128 0.026(5) 0.036(6) 0.050(7) 0.016(5) 0.012(5) 0.020(5)
N1 0.030(7) 0.045(8) 0.067(10) 0.020(8) 0.005(7) 0.004(6)
N2 0.039(8) 0.036(7) 0.024(6) 0.000(5) 0.002(6) -0.007(6)
N3 0.026(6) 0.038(7) 0.030(7) 0.009(6) 0.006(5) 0.009(5)
N4 0.024(6) 0.043(8) 0.037(7) 0.014(6) 0.014(6) 0.013(6)
N5 0.047(8) 0.023(6) 0.036(7) 0.005(5) 0.012(6) 0.002(6)
N6 0.033(7) 0.029(7) 0.036(7) 0.004(6) 0.002(6) 0.004(5)
N7 0.037(7) 0.052(8) 0.046(8) 0.037(7) 0.016(6) 0.026(7)
N8 0.032(7) 0.047(8) 0.040(8) 0.016(6) -0.002(6) 0.022(6)
N9 0.036(8) 0.036(7) 0.047(8) 0.002(6) -0.005(7) 0.004(6)
N10 0.026(7) 0.042(8) 0.037(7) 0.010(6) 0.005(6) 0.021(6)
N11 0.018(6) 0.044(8) 0.071(10) 0.014(8) 0.005(7) 0.009(6)
N12 0.065(11) 0.055(10) 0.056(10) 0.011(8) 0.002(9) 0.020(8)
N13 0.022(6) 0.039(7) 0.064(9) 0.026(7) 0.006(6) 0.005(6)
N14 0.021(6) 0.033(7) 0.049(8) 0.014(6) 0.017(6) 0.007(5)
N15 0.024(6) 0.034(7) 0.030(6) 0.001(5) 0.005(5) 0.010(5)
N16 0.018(6) 0.026(6) 0.030(6) 0.011(5) 0.008(5) 0.009(5)
N17 0.032(7) 0.030(7) 0.054(9) 0.011(6) 0.024(6) 0.015(6)
N18 0.019(6) 0.035(7) 0.045(8) 0.010(6) 0.005(6) 0.009(5)
C1 0.055(13) 0.091(16) 0.14(2) 0.090(16) 0.025(14) 0.035(12)
C2 0.038(11) 0.086(17) 0.14(2) 0.057(17) 0.036(13) 0.020(11)
C3 0.036(12) 0.038(12) 0.25(4) 0.047(18) 0.005(17) 0.004(9)
C4 0.071(16) 0.031(11) 0.16(3) 0.011(14) -0.028(16) -0.001(10)
C5 0.034(10) 0.034(10) 0.092(16) -0.002(10) -0.023(10) 0.002(8)
C6 0.037(10) 0.050(11) 0.047(10) -0.004(9) -0.002(8) 0.021(8)
C7 0.059(14) 0.080(17) 0.074(16) 0.000(14) 0.004(13) 0.018(12)
C8 0.030(11) 0.11(2) 0.081(17) -0.050(15) 0.011(11) 0.013(12)
C9 0.053(12) 0.15(2) 0.028(9) 0.023(12) 0.000(9) -0.069(14)
C10 0.044(10) 0.057(11) 0.046(10) 0.013(9) 0.008(9) 0.001(9)
C11 0.050(11) 0.076(13) 0.038(9) 0.042(9) 0.002(8) 0.021(10)
C12 0.065(13) 0.066(13) 0.021(8) 0.001(8) -0.019(8) 0.020(10)
C13 0.061(13) 0.086(16) 0.043(11) 0.017(11) -0.011(10) 0.027(12)
C14 0.047(10) 0.038(9) 0.045(10) 0.000(8) 0.015(8) -0.001(8)
C15 0.033(8) 0.044(9) 0.023(7) 0.006(7) 0.007(6) 0.016(7)
C16 0.034(8) 0.014(7) 0.045(9) -0.001(6) 0.024(7) 0.003(6)
C17 0.049(11) 0.046(10) 0.059(12) 0.007(9) 0.007(9) 0.012(9)
C18 0.083(17) 0.046(12) 0.12(2) 0.035(13) 0.035(16) 0.023(12)
C19 0.061(13) 0.048(12) 0.114(19) 0.041(12) 0.025(13) 0.032(10)
C20 0.038(10) 0.046(11) 0.072(13) 0.012(10) 0.006(9) 0.009(8)
C21 0.047(10) 0.077(13) 0.013(7) 0.008(8) 0.000(7) -0.007(9)
C22 0.048(12) 0.108(17) 0.036(10) 0.007(11) 0.023(9) 0.004(11)
C23 0.074(14) 0.055(12) 0.043(11) 0.013(9) 0.022(10) -0.013(10)
C24 0.048(10) 0.055(11) 0.045(10) 0.008(9) 0.028(9) -0.023(9)
C25 0.030(8) 0.037(8) 0.024(7) 0.012(6) 0.004(6) -0.009(6)
C26 0.044(9) 0.029(8) 0.022(7) 0.006(6) 0.021(7) 0.010(7)
C27 0.033(9) 0.064(12) 0.042(10) 0.028(9) 0.000(8) -0.007(8)
C28 0.063(13) 0.048(11) 0.068(13) 0.022(10) -0.002(11) -0.015(10)
C29 0.048(11) 0.046(10) 0.047(10) 0.015(8) -0.015(9) -0.026(8)
C30 0.046(10) 0.044(10) 0.033(9) 0.004(7) 0.009(8) 0.002(8)
C31 0.021(8) 0.073(13) 0.068(13) 0.043(11) 0.006(8) 0.013(8)
C32 0.038(11) 0.14(2) 0.059(13) 0.046(14) -0.014(10) 0.023(13)
C33 0.045(11) 0.13(2) 0.046(11) 0.039(13) 0.018(9) 0.021(13)
C34 0.072(14) 0.064(12) 0.049(11) 0.013(10) 0.016(10) 0.048(11)
C35 0.046(10) 0.051(10) 0.023(8) 0.015(7) -0.006(7) -0.002(8)
C36 0.033(8) 0.030(8) 0.049(10) 0.010(7) 0.011(8) -0.002(7)
C37 0.058(12) 0.036(10) 0.068(13) 0.011(9) 0.014(10) 0.018(9)
C38 0.047(12) 0.059(12) 0.071(14) 0.012(11) 0.002(11) 0.009(10)
C39 0.031(9) 0.043(10) 0.075(13) 0.013(9) -0.008(9) 0.024(8)
C40 0.042(9) 0.034(9) 0.045(10) 0.020(8) 0.000(8) 0.006(7)
C41 0.033(9) 0.072(12) 0.039(10) 0.016(9) 0.000(8) -0.013(9)
C42 0.049(11) 0.074(14) 0.045(11) 0.001(10) 0.013(9) -0.010(10)
C43 0.056(13) 0.100(17) 0.056(13) 0.015(12) -0.023(11) -0.038(12)
C44 0.025(8) 0.086(14) 0.046(10) 0.026(10) 0.011(8) -0.014(9)
C45 0.032(8) 0.042(9) 0.038(9) 0.007(7) 0.015(7) 0.009(7)
C46 0.030(8) 0.032(8) 0.036(8) -0.008(7) 0.003(7) 0.018(7)
C47 0.069(13) 0.055(11) 0.035(9) 0.014(9) 0.001(9) 0.014(10)
C48 0.061(12) 0.055(11) 0.033(9) 0.005(8) 0.009(9) 0.012(10)
C49 0.065(14) 0.059(12) 0.048(11) 0.012(10) -0.004(10) 0.032(11)
C50 0.041(10) 0.038(10) 0.075(14) -0.005(9) -0.017(10) 0.020(8)
C51 0.039(10) 0.075(13) 0.050(11) 0.019(10) 0.005(9) 0.015(10)
C52 0.074(14) 0.052(12) 0.049(11) 0.002(10) 0.008(10) 0.042(11)
C53 0.072(15) 0.044(12) 0.092(17) 0.003(12) 0.000(13) 0.037(11)
C54 0.062(13) 0.027(9) 0.098(17) 0.006(10) -0.009(12) -0.002(9)
C55 0.067(14) 0.040(11) 0.079(15) 0.015(10) 0.002(12) 0.005(10)
C56 0.086(19) 0.070(16) 0.13(2) 0.032(16) 0.014(17) 0.041(14)
C57 0.055(17) 0.024(13) 0.99(14) 0.14(4) 0.05(4) 0.002(12)
C58 0.033(14) 0.031(14) 1.17(16) 0.09(4) 0.14(4) 0.000(11)
C59 0.042(16) 0.10(2) 0.46(7) 0.06(3) -0.05(3) 0.006(16)
C60 0.021(9) 0.083(16) 0.16(2) 0.055(17) -0.008(13) 0.004(10)
C61 0.037(9) 0.047(10) 0.051(10) 0.017(9) 0.004(8) 0.009(8)
C62 0.042(10) 0.051(11) 0.043(10) 0.007(8) 0.004(8) 0.006(8)
C63 0.058(12) 0.041(10) 0.058(11) -0.014(9) 0.011(10) 0.025(9)
C64 0.041(10) 0.057(12) 0.050(11) -0.008(9) 0.012(9) 0.010(9)
C65 0.019(7) 0.041(8) 0.024(7) 0.019(6) 0.006(6) 0.009(6)
C66 0.019(7) 0.027(7) 0.040(8) 0.013(6) 0.011(6) 0.012(6)
C67 0.021(7) 0.032(8) 0.044(9) 0.018(7) 0.022(7) 0.018(6)
C68 0.020(7) 0.031(8) 0.045(9) 0.014(7) -0.003(7) 0.006(6)
C69 0.044(10) 0.038(9) 0.028(8) 0.010(7) -0.004(7) 0.012(7)
C70 0.026(8) 0.046(9) 0.037(9) 0.010(7) 0.013(7) 0.015(7)
C71 0.041(10) 0.027(8) 0.068(12) 0.014(8) 0.002(9) -0.002(7)
C72 0.037(10) 0.042(10) 0.084(14) 0.034(10) 0.008(10) 0.011(8)
C73 0.027(9) 0.058(12) 0.079(14) 0.039(11) 0.000(9) -0.001(8)
C74 0.029(9) 0.102(16) 0.041(10) 0.025(11) -0.002(8) -0.013(10)
C75 0.016(7) 0.031(8) 0.041(9) 0.015(7) -0.005(6) -0.011(6)
C76 0.018(7) 0.051(10) 0.047(10) 0.003(8) 0.007(7) -0.004(7)
C77 0.035(9) 0.076(13) 0.030(9) 0.002(9) 0.005(7) -0.001(9)
C78 0.067(14) 0.074(15) 0.057(13) -0.009(11) 0.029(11) -0.008(11)
C79 0.080(15) 0.052(12) 0.083(15) 0.024(11) 0.054(13) 0.000(10)
C80 0.041(10) 0.047(10) 0.052(10) 0.011(8) 0.034(8) 0.000(8)
C81 0.020(7) 0.023(7) 0.053(10) 0.005(7) -0.001(7) 0.000(6)
C82 0.015(7) 0.047(9) 0.031(8) 0.011(7) 0.002(6) -0.006(6)
C83 0.033(9) 0.038(9) 0.051(10) 0.007(8) 0.006(8) 0.010(7)
C84 0.050(11) 0.049(11) 0.074(13) 0.039(10) 0.007(10) 0.014(9)
C85 0.040(9) 0.041(9) 0.053(10) 0.020(8) 0.016(8) 0.021(8)
C86 0.011(7) 0.042(9) 0.094(14) 0.038(10) 0.009(8) 0.005(6)
C87 0.028(9) 0.085(15) 0.14(2) 0.067(15) 0.034(11) 0.044(10)
C88 0.063(14) 0.075(14) 0.12(2) 0.082(15) 0.007(14) 0.003(11)
C89 0.031(10) 0.088(15) 0.112(18) 0.067(14) 0.028(11) 0.017(10)
C90 0.028(9) 0.073(13) 0.098(16) 0.060(12) 0.021(10) 0.012(9)
O1W 0.127(19) 0.17(2) 0.30(3) 0.05(2) 0.12(2) 0.027(17)
O2W 0.114(19) 0.22(3) 0.27(3) 0.11(3) 0.01(2) -0.004(18)
O3W 0.046(8) 0.050(8) 0.101(11) 0.027(8) 0.011(8) 0.001(6)
O4W 0.28(3) 0.56(6) 0.047(12) -0.09(2) 0.071(16) -0.21(4)
O5W 0.045(10) 0.33(3) 0.152(19) 0.08(2) 0.036(12) 0.026(15)
O6W 0.062(10) 0.196(19) 0.058(9) -0.001(11) 0.000(8) 0.019(11)
O7W 0.146(16) 0.119(14) 0.040(8) -0.003(9) 0.016(9) -0.032(12)
O8W 0.035(8) 0.107(13) 0.176(18) -0.049(13) 0.007(10) 0.015(8)
O9W 0.056(10) 0.095(12) 0.127(14) -0.026(11) -0.002(10) 0.014(9)
O10W 0.067(9) 0.056(8) 0.061(8) 0.013(7) -0.008(7) 0.009(7)
O11W 0.093(12) 0.082(10) 0.083(10) 0.006(9) 0.017(9) 0.049(9)
O12W 0.074(9) 0.024(6) 0.042(6) 0.009(5) 0.006(6) -0.003(5)

loop_
_geom_bond_atom_site_label_1
_geom_bond_atom_site_label_2
_geom_bond_distance
_geom_bond_site_symmetry_2
_geom_bond_publ_flag
Mo1 O53 1.659(9) . yes
Mo1 O35 1.929(8) . yes
Mo1 O13 1.985(8) . yes
Mo1 O95 2.060(9) . yes
Mo1 O26 2.105(9) . yes
Mo1 O32 2.263(8) . yes
Mo1 Mo7 2.5889(16) . yes
Mo2 O62 1.667(9) . yes
Mo2 O97 1.918(9) . yes
Mo2 O119 1.984(8) . yes
Mo2 O98 2.082(8) . yes
Mo2 O28 2.093(9) . yes
Mo2 O106 2.312(8) . yes
Mo2 Mo5 2.5886(16) . yes
Mo3 O5 1.651(9) . yes
Mo3 O112 1.940(8) . yes
Mo3 O116 1.966(8) . yes
Mo3 O75 2.071(9) . yes
Mo3 O93 2.109(8) . yes
Mo3 O85 2.325(8) . yes
Mo3 Mo12 2.6088(16) . yes
Mo4 O43 1.658(9) . yes
Mo4 O103 1.941(8) . yes
Mo4 O87 1.965(9) . yes
Mo4 O90 2.077(10) . yes
Mo4 O93 2.102(8) . yes
Mo4 O85 2.280(8) . yes
Mo4 Mo13 2.5897(16) . yes
Mo5 O86 1.657(10) . yes
Mo5 O97 1.947(9) . yes
Mo5 O119 1.970(8) . yes
Mo5 O89 2.080(9) . yes
Mo5 O71 2.119(9) . yes
Mo5 O100 2.323(8) . yes
Mo6 O17 1.659(9) . yes
Mo6 O102 1.928(9) . yes
Mo6 O6 1.980(8) 2_645 yes
Mo6 O84 2.082(9) . yes
Mo6 O114 2.088(8) . yes
Mo6 O7 2.300(8) . yes
Mo6 Mo11 2.5868(16) . yes
Mo7 O91 1.702(8) . yes
Mo7 O35 1.922(9) . yes
Mo7 O13 1.962(8) . yes
Mo7 O123 2.057(8) . yes
Mo7 O71 2.068(9) . yes
Mo7 O100 2.304(8) . yes
Mo8 O50 1.673(9) . yes
Mo8 O10 1.928(8) . yes
Mo8 O80 1.987(7) . yes
Mo8 O115 2.063(8) . yes
Mo8 O83 2.112(8) . yes
Mo8 O108 2.265(8) . yes
Mo8 Mo20 2.5924(14) . yes
Mo9 O65 1.666(8) . yes
Mo9 O92 1.922(8) . yes
Mo9 O104 1.983(8) . yes
Mo9 O96 2.059(8) . yes
Mo9 O74 2.095(9) . yes
Mo9 O41 2.264(8) . yes
Mo9 Mo17 2.5995(15) . yes
Mo10 O38 1.669(9) . yes
Mo10 O118 1.942(8) . yes
Mo10 O107 1.974(8) . yes
Mo10 O70 2.052(10) . yes
Mo10 O26 2.062(9) . yes
Mo10 O32 2.316(8) . yes
Mo10 Mo18 2.5979(16) . yes
Mo11 O45 1.655(9) . yes
Mo11 O102 1.939(9) . yes
Mo11 O6 1.982(7) 2_645 yes
Mo11 O20 2.070(9) . yes
Mo11 O88 2.098(10) . yes
Mo11 O111 2.301(8) . yes
Mo12 O59 1.658(9) . yes
Mo12 O112 1.937(8) . yes
Mo12 O116 2.001(8) . yes
Mo12 O72 2.040(8) . yes
Mo12 O114 2.095(8) . yes
Mo12 O7 2.276(8) . yes
Mo13 O77 1.637(9) . yes
Mo13 O103 1.912(8) . yes
Mo13 O87 1.981(8) . yes
Mo13 O76 2.093(9) . yes
Mo13 O88 2.096(9) . yes
Mo13 O111 2.310(8) . yes
Mo14 O128 1.681(8) . yes
Mo14 O81 1.965(8) . yes
Mo14 O47 1.969(8) . yes
Mo14 O14 2.064(9) . yes
Mo14 O56 2.076(8) . yes
Mo14 O30 2.294(8) . yes
Mo14 Mo15 2.6004(15) . yes
Mo15 O63 1.658(8) . yes
Mo15 O47 1.932(8) . yes
Mo15 O81 1.970(8) . yes
Mo15 O99 2.075(8) . yes
Mo15 O25 2.087(8) . yes
Mo15 O94 2.269(7) . yes
Mo16 O55 1.680(8) . yes
Mo16 O101 1.938(8) . yes
Mo16 O78 1.954(8) . yes
Mo16 O40 2.043(8) . yes
Mo16 O52 2.096(8) . yes
Mo16 O67 2.326(7) . yes
Mo16 Mo19 2.5992(16) . yes
Mo17 O110 1.675(9) . yes
Mo17 O92 1.920(8) . yes
Mo17 O104 1.962(8) . yes
Mo17 O15 2.063(9) . yes
Mo17 O56 2.103(8) . yes
Mo17 O30 2.325(8) . yes
Mo18 O82 1.675(9) . yes
Mo18 O118 1.925(9) . yes
Mo18 O107 1.967(8) . yes
Mo18 O120 2.079(8) . yes
Mo18 O28 2.115(9) . yes
Mo18 O106 2.264(8) . yes
Mo19 O113 1.663(8) . yes
Mo19 O101 1.961(8) . yes
Mo19 O78 1.974(8) . yes
Mo19 O33 2.090(9) . yes
Mo19 O49 2.102(9) . yes
Mo19 O12 2.261(7) . yes
Mo20 O64 1.664(9) . yes
Mo20 O10 1.937(8) . yes
Mo20 O80 1.975(7) . yes
Mo20 O69 2.060(8) . yes
Mo20 O49 2.092(8) . yes
Mo20 O12 2.318(8) . yes
Mo21 O117 1.672(9) . yes
Mo21 O2 1.946(8) . yes
Mo21 O4 1.951(8) . yes
Mo21 O126 2.062(8) . yes
Mo21 O99 2.086(7) . yes
Mo21 O94 2.320(8) . yes
Mo21 Mo23 2.5919(14) . yes
Mo22 O19 1.689(9) . yes
Mo22 O54 1.947(8) . yes
Mo22 O8 1.959(8) . yes
Mo22 O52 2.083(8) . yes
Mo22 O21 2.084(9) . yes
Mo22 O67 2.330(8) . yes
Mo22 Mo24 2.5794(14) . yes
Mo23 O42 1.670(8) . yes
Mo23 O2 1.952(8) . yes
Mo23 O4 1.967(8) . yes
Mo23 O68 2.069(8) . yes
Mo23 O74 2.072(9) . yes
Mo23 O41 2.308(7) . yes
Mo24 O36 1.668(9) . yes
Mo24 O54 1.947(8) . yes
Mo24 O8 1.962(7) . yes
Mo24 O27 2.053(8) . yes
Mo24 O83 2.083(8) . yes
Mo24 O108 2.320(8) . yes
Fe1 O116 2.148(8) 2_645 yes
Fe1 O116 2.148(8) . yes
Fe1 O6 2.170(7) 2_645 yes
Fe1 O6 2.170(7) . yes
Fe1 O87 2.239(8) 2_645 yes
Fe1 O87 2.239(8) . yes
Fe2 O80 2.160(8) . yes
Fe2 O104 2.167(8) . yes
Fe2 O8 2.187(8) . yes
Fe2 O81 2.189(8) . yes
Fe2 O78 2.209(8) . yes
Fe2 O4 2.218(8) . yes
Fe3 O13 2.168(8) 2_666 yes
Fe3 O13 2.168(8) . yes
Fe3 O119 2.169(7) . yes
Fe3 O119 2.169(7) 2_666 yes
Fe3 O107 2.208(8) . yes
Fe3 O107 2.208(8) 2_666 yes
Fe4 O37 1.891(9) . yes
Fe4 O23 1.896(8) . yes
Fe4 O73 1.961(8) . yes
Fe4 O60 1.979(8) . yes
Fe4 O24 2.091(10) . yes
Fe4 O39 2.146(11) . yes
Fe5 O11 1.887(9) . yes
Fe5 O51 1.896(8) . yes
Fe5 O3 1.964(8) . yes
Fe5 O109 1.969(8) . yes
Fe5 O29 2.094(10) . yes
Fe5 O66 2.159(10) . yes
Fe6 N9 1.936(13) . yes
Fe6 N8 1.960(12) . yes
Fe6 N12 1.963(17) . yes
Fe6 N10 1.978(12) . yes
Fe6 N11 1.984(12) . yes
Fe6 N7 1.994(13) . yes
Fe7 N2 1.962(12) . yes
Fe7 N5 1.963(13) . yes
Fe7 N3 1.967(12) . yes
Fe7 N6 1.975(12) . yes
Fe7 N1 1.981(13) . yes
Fe7 N4 1.983(12) . yes
Fe8 N15 1.954(12) . yes
Fe8 N18 1.958(12) . yes
Fe8 N16 1.960(11) . yes
Fe8 N17 1.963(13) . yes
Fe8 N14 1.978(11) . yes
Fe8 N13 1.989(12) . yes
P1 O109 1.516(8) . yes
P1 O7 1.537(9) . yes
P1 O85 1.538(8) . yes
P1 O111 1.551(8) . yes
P2 O89 1.505(10) . yes
P2 O123 1.544(9) . yes
P2 O46 1.547(10) . yes
P2 O79 1.561(10) . yes
P3 O3 1.523(8) . yes
P3 O67 1.524(8) . yes
P3 O12 1.538(8) . yes
P3 O108 1.538(8) . yes
P4 O60 1.520(8) . yes
P4 O100 1.520(8) . yes
P4 O106 1.524(9) . yes
P4 O32 1.552(8) . yes
P5 O73 1.495(8) . yes
P5 O30 1.538(8) . yes
P5 O41 1.542(8) . yes
P5 O94 1.564(8) . yes
P6 O98 1.523(9) . yes
P6 O120 1.526(9) . yes
P6 O37 1.530(9) . yes
P6 O18 1.565(9) . yes
P7 O90 1.507(10) . yes
P7 O75 1.523(10) . yes
P7 O122 1.553(11) . yes
P7 O44 1.573(10) . yes
P8 O21 1.497(9) . yes
P8 O40 1.523(9) . yes
P8 O9 1.558(10) . yes
P8 O31 1.579(10) . yes
P9 O95 1.513(11) . yes
P9 O121 1.529(11) . yes
P9 O70 1.538(11) . yes
P9 O58 1.617(11) . yes
P10 O51 1.512(8) . yes
P10 O115 1.520(9) . yes
P10 O27 1.534(9) . yes
P10 O48 1.576(8) . yes
P11 O11 1.519(9) . yes
P11 O72 1.542(9) . yes
P11 O84 1.546(9) . yes
P11 O105 1.574(9) . yes
P12 O33 1.504(9) . yes
P12 O69 1.523(9) . yes
P12 O61 1.560(10) . yes
P12 O124 1.564(10) . yes
P13 O23 1.499(9) . yes
P13 O68 1.532(9) . yes
P13 O96 1.542(10) . yes
P13 O127 1.575(8) . yes
P14 O15 1.472(9) . yes
P14 O16 1.487(9) . yes
P14 O22 1.488(10) . yes
P14 O14 1.508(10) . yes
P15 O20 1.482(10) . yes
P15 O125 1.513(11) . yes
P15 O76 1.528(10) . yes
P15 O57 1.621(12) . yes
P16 O126 1.496(9) . yes
P16 O25 1.506(8) . yes
P16 O1 1.558(11) . yes
P16 O34 1.560(10) . yes
O6 Mo6 1.980(8) 2_645 yes
O6 Mo11 1.982(7) 2_645 yes
N1 C1 1.30(2) . no
N1 C5 1.34(2) . no
N2 C10 1.319(19) . no
N2 C6 1.350(19) . no
N3 C11 1.340(17) . no
N3 C15 1.360(19) . no
N4 C16 1.331(18) . no
N4 C20 1.391(18) . no
N5 C21 1.310(18) . no
N5 C25 1.357(18) . no
N6 C30 1.329(18) . no
N6 C26 1.352(17) . no
N7 C35 1.344(19) . no
N7 C31 1.362(17) . no
N8 C36 1.32(2) . no
N8 C40 1.368(16) . no
N9 C41 1.334(19) . no
N9 C45 1.385(19) . no
N10 C46 1.338(19) . no
N10 C50 1.345(19) . no
N11 C55 1.29(2) . no
N11 C51 1.320(19) . no
N12 C60 1.36(2) . no
N12 C56 1.45(2) . no
N13 C90 1.333(19) . no
N13 C86 1.389(17) . no
N14 C81 1.331(17) . no
N14 C85 1.363(17) . no
N15 C61 1.312(19) . no
N15 C65 1.331(16) . no
N16 C70 1.322(18) . no
N16 C66 1.397(17) . no
N17 C80 1.321(19) . no
N17 C76 1.323(19) . no
N18 C71 1.335(18) . no
N18 C75 1.348(19) . no
C1 C2 1.43(3) . no
C2 C3 1.31(3) . no
C3 C4 1.37(3) . no
C4 C5 1.43(2) . no
C5 C6 1.44(3) . no
C6 C7 1.33(3) . no
C7 C8 1.30(3) . no
C8 C9 1.40(3) . no
C9 C10 1.44(3) . no
C11 C12 1.34(2) . no
C12 C13 1.34(3) . no
C13 C14 1.39(2) . no
C14 C15 1.38(2) . no
C15 C16 1.425(19) . no
C16 C17 1.40(2) . no
C17 C18 1.38(2) . no
C18 C19 1.40(3) . no
C19 C20 1.42(2) . no
C21 C22 1.40(2) . no
C22 C23 1.42(2) . no
C23 C24 1.37(2) . no
C24 C25 1.39(2) . no
C25 C26 1.451(19) . no
C26 C27 1.37(2) . no
C27 C28 1.39(2) . no
C28 C29 1.39(3) . no
C29 C30 1.39(2) . no
C31 C32 1.34(2) . no
C32 C33 1.41(3) . no
C33 C34 1.40(2) . no
C34 C35 1.37(2) . no
C35 C36 1.48(2) . no
C36 C37 1.38(2) . no
C37 C38 1.39(2) . no
C38 C39 1.35(3) . no
C39 C40 1.34(2) . no
C41 C42 1.34(2) . no
C42 C43 1.36(2) . no
C43 C44 1.37(2) . no
C44 C45 1.37(2) . no
C45 C46 1.47(2) . no
C46 C47 1.38(2) . no
C47 C48 1.42(2) . no
C48 C49 1.33(3) . no
C49 C50 1.38(3) . no
C51 C52 1.39(2) . no
C52 C53 1.26(3) . no
C53 C54 1.36(3) . no
C54 C55 1.41(2) . no
C55 C56 1.55(3) . no
C56 C57 1.17(3) . no
C57 C58 1.44(3) . no
C58 C59 1.38(3) . no
C59 C60 1.38(3) . no
C61 C62 1.38(2) . no
C62 C63 1.36(2) . no
C63 C64 1.41(2) . no
C64 C65 1.40(2) . no
C65 C66 1.419(19) . no
C66 C67 1.403(17) . no
C67 C68 1.355(19) . no
C68 C69 1.40(2) . no
C69 C70 1.36(2) . no
C71 C72 1.39(2) . no
C72 C73 1.34(2) . no
C73 C74 1.42(2) . no
C74 C75 1.40(2) . no
C75 C76 1.50(2) . no
C76 C77 1.37(2) . no
C77 C78 1.42(2) . no
C78 C79 1.32(2) . no
C79 C80 1.32(2) . no
C81 C82 1.376(17) . no
C82 C83 1.351(19) . no
C83 C84 1.34(2) . no
C84 C85 1.39(2) . no
C85 C86 1.49(2) . no
C86 C87 1.39(2) . no
C87 C88 1.37(2) . no
C88 C89 1.40(2) . no
C89 C90 1.36(2) . no
